data_4102287
loop_
_publ_author_name
'Bani Kanta Sarma'
'Debasish Manna'
'Mao Minoura'
'Govindasamy Mugesh'

_publ_section_title
;
 Synthesis, Structure, Spirocyclization Mechanism, and Glutathione
 Peroxidase-like Antioxidant Activity of Stable Spirodiazaselenurane and
 Spirodiazatellurane
;
_journal_name_full 'Journal of the American Chemical Society'
_journal_page_first 5364
_journal_page_last 5374
_journal_paper_doi 10.1021/ja908080u
_journal_volume 132
_journal_year 2010
_chemical_formula_sum 'C27 H20 Cl2 N2 O2 Se'
_chemical_formula_weight 554.31
_chemical_name_systematic
;
 ?
;
_space_group_IT_number 14
_symmetry_cell_setting monoclinic
_symmetry_space_group_name_Hall '-P 2yn'
_symmetry_space_group_name_H-M 'P 1 21/n 1'
_atom_sites_solution_hydrogens geom
_atom_sites_solution_primary direct
_atom_sites_solution_secondary difmap
_audit_creation_method SHELXL-97
_cell_angle_alpha 90.00
_cell_angle_beta 105.729(5)
_cell_angle_gamma 90.00
_cell_formula_units_Z 4
_cell_length_a 9.982(3)
_cell_length_b 22.965(7)
_cell_length_c 11.053(4)
_cell_measurement_temperature 293(2)
_cell_volume 2438.9(14)
_computing_cell_refinement 'Bruker SMART'
_computing_data_collection 'Bruker SMART'
_computing_data_reduction 'Bruker SHELXTL'
_computing_molecular_graphics 'Bruker SHELXTL'
_computing_publication_material 'Bruker SHELXTL'
_computing_structure_refinement 'SHELXL-97 (Sheldrick, 1997)'
_computing_structure_solution 'SHELXL-97 (Sheldrick, 1990)'
_diffrn_ambient_temperature 293(2)
_diffrn_measured_fraction_theta_full 0.999
_diffrn_measured_fraction_theta_max 0.999
_diffrn_measurement_device_type 'CCD area detector'
_diffrn_measurement_method omega
_diffrn_radiation_monochromator graphite
_diffrn_radiation_source 'fine-focus sealed tube'
_diffrn_radiation_type MoK\a
_diffrn_radiation_wavelength 0.71073
_diffrn_reflns_av_R_equivalents 0.0382
_diffrn_reflns_av_sigmaI/netI 0.0396
_diffrn_reflns_limit_h_max 12
_diffrn_reflns_limit_h_min -12
_diffrn_reflns_limit_k_max 28
_diffrn_reflns_limit_k_min -27
_diffrn_reflns_limit_l_max 13
_diffrn_reflns_limit_l_min -13
_diffrn_reflns_number 19372
_diffrn_reflns_theta_full 26.37
_diffrn_reflns_theta_max 26.37
_diffrn_reflns_theta_min 1.77
_exptl_absorpt_coefficient_mu 1.787
_exptl_absorpt_correction_T_max 0.836
_exptl_absorpt_correction_T_min 0.658
_exptl_absorpt_correction_type empirical
_exptl_absorpt_process_details SADABS
_exptl_crystal_colour colourless
_exptl_crystal_density_diffrn 1.510
_exptl_crystal_density_method 'not measured'
_exptl_crystal_description rectangular
_exptl_crystal_F_000 1120
_exptl_crystal_size_max 0.3
_exptl_crystal_size_mid 0.2
_exptl_crystal_size_min 0.1
_refine_diff_density_max 0.397
_refine_diff_density_min -0.266
_refine_diff_density_rms 0.057
_refine_ls_extinction_method none
_refine_ls_goodness_of_fit_ref 1.021
_refine_ls_hydrogen_treatment costr
_refine_ls_matrix_type full
_refine_ls_number_parameters 334
_refine_ls_number_reflns 4978
_refine_ls_number_restraints 0
_refine_ls_restrained_S_all 1.021
_refine_ls_R_factor_all 0.0651
_refine_ls_R_factor_gt 0.0380
_refine_ls_shift/su_max 0.001
_refine_ls_shift/su_mean 0.000
_refine_ls_structure_factor_coef Fsqd
_refine_ls_weighting_details 'calc w=1/[\s^2^(Fo^2^)+(0.0408P)^2^+0.7221P] where P=(Fo^2^+2Fc^2^)/3'
_refine_ls_weighting_scheme calc
_refine_ls_wR_factor_gt 0.0776
_refine_ls_wR_factor_ref 0.0896
_reflns_number_gt 3609
_reflns_number_total 4978
_reflns_threshold_expression >2sigma(I)
_cod_data_source_file ja908080u_si_003.cif
_cod_data_source_block comp24_
_cod_original_cell_volume 2439.0(14)
_cod_database_code 4102287

loop_
_symmetry_equiv_pos_as_xyz
'x, y, z'
'-x+1/2, y+1/2, -z+1/2'
'-x, -y, -z'
'x-1/2, -y-1/2, z-1/2'

loop_
_atom_site_label
_atom_site_type_symbol
_atom_site_fract_x
_atom_site_fract_y
_atom_site_fract_z
_atom_site_U_iso_or_equiv
_atom_site_adp_type
_atom_site_occupancy
_atom_site_symmetry_multiplicity
_atom_site_calc_flag
_atom_site_refinement_flags
_atom_site_disorder_assembly
_atom_site_disorder_group
Se1 Se 0.65065(3) 0.192328(12) 0.72086(2) 0.04058(10) Uani 1 1 d . . .
C1 C 0.5802(3) 0.14602(12) 0.5705(3) 0.0440(7) Uani 1 1 d . . .
C2 C 0.4579(3) 0.16830(13) 0.4925(3) 0.0473(7) Uani 1 1 d . . .
C3 C 0.3892(4) 0.13695(16) 0.3869(3) 0.0693(10) Uani 1 1 d . . .
H3A H 0.3063 0.1508 0.3340 0.083 Uiso 1 1 calc R . .
C4 C 0.4451(5) 0.08488(17) 0.3612(4) 0.0819(12) Uani 1 1 d . . .
H4A H 0.3994 0.0636 0.2905 0.098 Uiso 1 1 calc R . .
C5 C 0.5680(5) 0.06412(15) 0.4391(4) 0.0758(11) Uani 1 1 d . . .
H5A H 0.6048 0.0293 0.4196 0.091 Uiso 1 1 calc R . .
C6 C 0.6369(4) 0.09431(13) 0.5454(3) 0.0585(8) Uani 1 1 d . . .
H6A H 0.7193 0.0802 0.5986 0.070 Uiso 1 1 calc R . .
C7 C 0.4046(3) 0.22414(13) 0.5292(3) 0.0465(7) Uani 1 1 d . . .
O1 O 0.2914(2) 0.24497(10) 0.4740(2) 0.0690(6) Uani 1 1 d . . .
N1 N 0.4970(2) 0.24698(10) 0.6303(2) 0.0446(6) Uani 1 1 d . . .
C8 C 0.4607(3) 0.29330(12) 0.7015(3) 0.0436(7) Uani 1 1 d . . .
C9 C 0.4653(4) 0.34997(14) 0.6650(3) 0.0678(10) Uani 1 1 d . . .
H9A H 0.4918 0.3588 0.5927 0.081 Uiso 1 1 calc R . .
C10 C 0.4305(4) 0.39400(16) 0.7357(4) 0.0814(12) Uani 1 1 d . . .
H10A H 0.4323 0.4325 0.7099 0.098 Uiso 1 1 calc R . .
C11 C 0.3935(4) 0.38176(16) 0.8429(3) 0.0729(10) Uani 1 1 d . . .
H11A H 0.3714 0.4117 0.8908 0.087 Uiso 1 1 calc R . .
C12 C 0.3893(4) 0.32545(18) 0.8794(4) 0.0812(12) Uani 1 1 d . . .
H12A H 0.3628 0.3168 0.9518 0.097 Uiso 1 1 calc R . .
C13 C 0.4239(4) 0.28115(15) 0.8099(3) 0.0644(9) Uani 1 1 d . . .
H13A H 0.4224 0.2428 0.8364 0.077 Uiso 1 1 calc R . .
C14 C 0.7971(3) 0.23564(11) 0.6783(2) 0.0413(6) Uani 1 1 d . . .
C15 C 0.9287(3) 0.21476(12) 0.7366(3) 0.0428(7) Uani 1 1 d . . .
C16 C 1.0443(3) 0.24373(13) 0.7197(3) 0.0559(8) Uani 1 1 d . . .
H16A H 1.1334 0.2306 0.7597 0.067 Uiso 1 1 calc R . .
C17 C 1.0261(4) 0.29221(14) 0.6432(3) 0.0646(9) Uani 1 1 d . . .
H17A H 1.1032 0.3122 0.6325 0.077 Uiso 1 1 calc R . .
C18 C 0.8937(4) 0.31115(14) 0.5824(3) 0.0613(9) Uani 1 1 d . . .
H18A H 0.8828 0.3431 0.5288 0.074 Uiso 1 1 calc R . .
C19 C 0.7767(3) 0.28360(13) 0.5995(3) 0.0505(7) Uani 1 1 d . . .
H19A H 0.6877 0.2969 0.5595 0.061 Uiso 1 1 calc R . .
C20 C 0.9408(3) 0.15979(12) 0.8116(3) 0.0440(7) Uani 1 1 d . . .
O2 O 1.0522(2) 0.14078(9) 0.8758(2) 0.0575(5) Uani 1 1 d . . .
N2 N 0.8130(2) 0.13650(10) 0.7968(2) 0.0455(6) Uani 1 1 d . . .
C21 C 0.7890(3) 0.08640(12) 0.8640(3) 0.0479(7) Uani 1 1 d . . .
C22 C 0.6969(4) 0.08957(16) 0.9366(3) 0.0699(10) Uani 1 1 d . . .
H22A H 0.6539 0.1247 0.9446 0.084 Uiso 1 1 calc R . .
C23 C 0.6683(4) 0.0406(2) 0.9974(4) 0.0902(13) Uani 1 1 d . . .
H23A H 0.6044 0.0428 1.0448 0.108 Uiso 1 1 calc R . .
C24 C 0.7325(5) -0.01111(19) 0.9891(4) 0.0856(13) Uani 1 1 d . . .
H24A H 0.7134 -0.0439 1.0308 0.103 Uiso 1 1 calc R . .
C25 C 0.8235(5) -0.01384(16) 0.9199(4) 0.0851(12) Uani 1 1 d . . .
H25A H 0.8684 -0.0488 0.9144 0.102 Uiso 1 1 calc R . .
C26 C 0.8521(4) 0.03441(15) 0.8562(4) 0.0732(10) Uani 1 1 d . . .
H26A H 0.9148 0.0314 0.8078 0.088 Uiso 1 1 calc R . .
C27 C 0.2037(16) 0.1050(6) 0.6543(16) 0.098(5) Uani 0.65 1 d P A 2
H27 H 0.1586 0.1318 0.6985 0.117 Uiso 0.65 1 calc PR A 2
H28 H 0.2076 0.1231 0.5761 0.117 Uiso 0.65 1 calc PR A 2
Cl1 Cl 0.1080(4) 0.04127(18) 0.6224(3) 0.1207(11) Uani 0.65 1 d P A 2
Cl2 Cl 0.3710(11) 0.0906(4) 0.7454(8) 0.115(3) Uani 0.65 1 d P A 2
Cl3 Cl 0.1517(8) 0.0428(3) 0.5609(8) 0.167(3) Uani 0.35 1 d P B 1
Cl4 Cl 0.3526(17) 0.1098(8) 0.7491(11) 0.104(4) Uani 0.35 1 d P B 1
C28 C 0.189(4) 0.1024(10) 0.635(3) 0.134(15) Uani 0.35 1 d P B 1
H29 H 0.1168 0.1101 0.6761 0.160 Uiso 0.35 1 calc PR B 1
H30 H 0.1831 0.1329 0.5726 0.160 Uiso 0.35 1 calc PR B 1

loop_
_atom_site_aniso_label
_atom_site_aniso_U_11
_atom_site_aniso_U_22
_atom_site_aniso_U_33
_atom_site_aniso_U_23
_atom_site_aniso_U_13
_atom_site_aniso_U_12
Se1 0.04039(17) 0.03795(16) 0.04294(16) 0.00314(13) 0.01053(11) 0.00317(13)
C1 0.0544(18) 0.0361(16) 0.0436(15) 0.0008(12) 0.0170(14) -0.0075(14)
C2 0.057(2) 0.0465(17) 0.0375(15) 0.0032(13) 0.0116(14) -0.0100(15)
C3 0.088(3) 0.066(2) 0.0466(18) 0.0004(17) 0.0062(18) -0.016(2)
C4 0.125(4) 0.061(3) 0.056(2) -0.0163(19) 0.018(2) -0.024(2)
C5 0.116(3) 0.045(2) 0.076(3) -0.0138(19) 0.042(2) -0.007(2)
C6 0.076(2) 0.0414(18) 0.062(2) -0.0034(15) 0.0252(18) -0.0021(16)
C7 0.0470(18) 0.0501(19) 0.0419(15) 0.0069(14) 0.0112(14) -0.0045(15)
O1 0.0517(14) 0.0825(17) 0.0613(14) 0.0015(12) -0.0043(11) 0.0074(12)
N1 0.0443(14) 0.0425(14) 0.0432(13) -0.0008(11) 0.0057(11) 0.0039(11)
C8 0.0378(16) 0.0438(18) 0.0466(16) 0.0041(13) 0.0072(13) 0.0048(12)
C9 0.097(3) 0.051(2) 0.065(2) 0.0097(17) 0.038(2) 0.0132(19)
C10 0.118(3) 0.045(2) 0.093(3) 0.0028(19) 0.049(3) 0.013(2)
C11 0.088(3) 0.064(2) 0.072(2) -0.012(2) 0.031(2) 0.012(2)
C12 0.108(3) 0.075(3) 0.078(3) 0.008(2) 0.055(2) 0.017(2)
C13 0.081(2) 0.0464(19) 0.079(2) 0.0100(18) 0.045(2) 0.0050(18)
C14 0.0486(17) 0.0345(15) 0.0430(15) -0.0028(12) 0.0163(13) -0.0023(13)
C15 0.0493(18) 0.0372(15) 0.0455(15) -0.0009(12) 0.0189(14) -0.0012(13)
C16 0.0522(19) 0.053(2) 0.066(2) 0.0016(16) 0.0224(16) -0.0053(15)
C17 0.064(2) 0.055(2) 0.081(2) 0.0040(18) 0.032(2) -0.0139(17)
C18 0.081(3) 0.0467(19) 0.062(2) 0.0113(16) 0.0290(19) -0.0041(18)
C19 0.061(2) 0.0407(16) 0.0498(17) 0.0016(14) 0.0150(15) 0.0037(15)
C20 0.0446(18) 0.0422(17) 0.0485(16) -0.0027(13) 0.0182(14) 0.0045(14)
O2 0.0418(12) 0.0588(14) 0.0688(14) 0.0086(11) 0.0098(11) 0.0054(11)
N2 0.0412(14) 0.0382(13) 0.0588(15) 0.0095(11) 0.0165(11) 0.0058(11)
C21 0.0419(17) 0.0423(17) 0.0560(17) 0.0092(14) 0.0074(14) -0.0008(13)
C22 0.072(2) 0.066(2) 0.079(2) 0.0186(19) 0.033(2) 0.0052(19)
C23 0.088(3) 0.094(3) 0.100(3) 0.034(3) 0.043(2) -0.010(3)
C24 0.086(3) 0.069(3) 0.092(3) 0.036(2) 0.007(2) -0.023(2)
C25 0.094(3) 0.049(2) 0.106(3) 0.023(2) 0.016(3) 0.008(2)
C26 0.080(3) 0.051(2) 0.096(3) 0.022(2) 0.037(2) 0.0153(19)
C27 0.087(8) 0.085(8) 0.138(9) -0.044(7) 0.060(7) -0.035(6)
Cl1 0.142(3) 0.0914(17) 0.117(2) -0.0016(15) 0.0152(16) -0.0458(17)
Cl2 0.089(2) 0.151(6) 0.116(3) 0.001(3) 0.0496(18) -0.028(3)
Cl3 0.143(6) 0.094(4) 0.211(8) -0.017(5) -0.039(5) 0.008(4)
Cl4 0.103(8) 0.139(10) 0.070(3) 0.002(4) 0.024(4) -0.059(6)
C28 0.12(2) 0.059(15) 0.23(3) 0.069(18) 0.07(2) 0.051(15)

loop_
_atom_type_symbol
_atom_type_description
_atom_type_scat_dispersion_real
_atom_type_scat_dispersion_imag
_atom_type_scat_source
C C 0.0033 0.0016 'International Tables Vol C Tables 4.2.6.8 and 6.1.1.4'
H H 0.0000 0.0000 'International Tables Vol C Tables 4.2.6.8 and 6.1.1.4'
N N 0.0061 0.0033 'International Tables Vol C Tables 4.2.6.8 and 6.1.1.4'
O O 0.0106 0.0060 'International Tables Vol C Tables 4.2.6.8 and 6.1.1.4'
Se Se -0.0929 2.2259 'International Tables Vol C Tables 4.2.6.8 and 6.1.1.4'
Cl Cl 0.1484 0.1585 'International Tables Vol C Tables 4.2.6.8 and 6.1.1.4'

loop_
_geom_angle_atom_site_label_1
_geom_angle_atom_site_label_2
_geom_angle_atom_site_label_3
_geom_angle
C14 Se1 C1 101.33(11)
C14 Se1 N1 94.73(11)
C1 Se1 N1 82.30(11)
C14 Se1 N2 81.70(11)
C1 Se1 N2 94.04(11)
N1 Se1 N2 174.33(9)
C6 C1 C2 122.3(3)
C6 C1 Se1 125.0(2)
C2 C1 Se1 112.6(2)
C3 C2 C1 118.9(3)
C3 C2 C7 123.1(3)
C1 C2 C7 117.9(3)
C4 C3 C2 119.2(3)
C4 C3 H3A 120.4
C2 C3 H3A 120.4
C5 C4 C3 120.8(3)
C5 C4 H4A 119.6
C3 C4 H4A 119.6
C6 C5 C4 120.9(3)
C6 C5 H5A 119.6
C4 C5 H5A 119.6
C1 C6 C5 118.0(3)
C1 C6 H6A 121.0
C5 C6 H6A 121.0
O1 C7 N1 126.3(3)
O1 C7 C2 123.4(3)
N1 C7 C2 110.3(3)
C7 N1 C8 121.9(2)
C7 N1 Se1 115.18(19)
C8 N1 Se1 117.47(17)
C9 C8 C13 119.3(3)
C9 C8 N1 120.9(3)
C13 C8 N1 119.8(3)
C8 C9 C10 119.8(3)
C8 C9 H9A 120.1
C10 C9 H9A 120.1
C11 C10 C9 120.7(3)
C11 C10 H10A 119.6
C9 C10 H10A 119.6
C12 C11 C10 119.5(3)
C12 C11 H11A 120.3
C10 C11 H11A 120.3
C11 C12 C13 120.4(3)
C11 C12 H12A 119.8
C13 C12 H12A 119.8
C12 C13 C8 120.3(3)
C12 C13 H13A 119.9
C8 C13 H13A 119.9
C15 C14 C19 121.9(3)
C15 C14 Se1 113.2(2)
C19 C14 Se1 124.9(2)
C14 C15 C16 119.4(3)
C14 C15 C20 118.3(3)
C16 C15 C20 122.2(3)
C17 C16 C15 119.6(3)
C17 C16 H16A 120.2
C15 C16 H16A 120.2
C16 C17 C18 120.1(3)
C16 C17 H17A 119.9
C18 C17 H17A 119.9
C17 C18 C19 121.4(3)
C17 C18 H18A 119.3
C19 C18 H18A 119.3
C14 C19 C18 117.6(3)
C14 C19 H19A 121.2
C18 C19 H19A 121.2
O2 C20 N2 127.4(3)
O2 C20 C15 123.0(3)
N2 C20 C15 109.6(2)
C20 N2 C21 122.9(2)
C20 N2 Se1 114.57(18)
C21 N2 Se1 119.37(18)
C26 C21 C22 118.4(3)
C26 C21 N2 121.9(3)
C22 C21 N2 119.7(3)
C21 C22 C23 120.0(4)
C21 C22 H22A 120.0
C23 C22 H22A 120.0
C24 C23 C22 120.9(4)
C24 C23 H23A 119.5
C22 C23 H23A 119.5
C25 C24 C23 118.9(4)
C25 C24 H24A 120.5
C23 C24 H24A 120.5
C24 C25 C26 121.2(4)
C24 C25 H25A 119.4
C26 C25 H25A 119.4
C21 C26 C25 120.5(4)
C21 C26 H26A 119.8
C25 C26 H26A 119.8
Cl1 C27 Cl2 110.5(8)
Cl1 C27 H27 109.5
Cl2 C27 H27 109.5
Cl1 C27 H28 109.5
Cl2 C27 H28 109.5
H27 C27 H28 108.1
Cl3 C28 Cl4 119.4(14)
Cl3 C28 H29 107.5
Cl4 C28 H29 107.5
Cl3 C28 H30 107.5
Cl4 C28 H30 107.5
H29 C28 H30 107.0

loop_
_geom_bond_atom_site_label_1
_geom_bond_atom_site_label_2
_geom_bond_distance
Se1 C14 1.929(3)
Se1 C1 1.938(3)
Se1 N1 2.024(2)
Se1 N2 2.058(2)
C1 C6 1.376(4)
C1 C2 1.387(4)
C2 C3 1.384(4)
C2 C7 1.487(4)
C3 C4 1.382(5)
C3 H3A 0.9300
C4 C5 1.379(5)
C4 H4A 0.9300
C5 C6 1.377(5)
C5 H5A 0.9300
C6 H6A 0.9300
C7 O1 1.227(3)
C7 N1 1.348(3)
N1 C8 1.427(3)
C8 C9 1.367(4)
C8 C13 1.374(4)
C9 C10 1.378(5)
C9 H9A 0.9300
C10 C11 1.363(5)
C10 H10A 0.9300
C11 C12 1.358(5)
C11 H11A 0.9300
C12 C13 1.374(5)
C12 H12A 0.9300
C13 H13A 0.9300
C14 C15 1.383(4)
C14 C19 1.384(4)
C15 C16 1.388(4)
C15 C20 1.497(4)
C16 C17 1.381(4)
C16 H16A 0.9300
C17 C18 1.381(5)
C17 H17A 0.9300
C18 C19 1.386(4)
C18 H18A 0.9300
C19 H19A 0.9300
C20 O2 1.226(3)
C20 N2 1.352(4)
N2 C21 1.425(3)
C21 C26 1.363(4)
C21 C22 1.376(4)
C22 C23 1.379(5)
C22 H22A 0.9300
C23 C24 1.364(6)
C23 H23A 0.9300
C24 C25 1.338(6)
C24 H24A 0.9300
C25 C26 1.383(5)
C25 H25A 0.9300
C26 H26A 0.9300
C27 Cl1 1.730(14)
C27 Cl2 1.731(19)
C27 H27 0.9700
C27 H28 0.9700
Cl3 C28 1.58(3)
Cl4 C28 1.78(4)
C28 H29 0.9700
C28 H30 0.9700

loop_
_geom_torsion_atom_site_label_1
_geom_torsion_atom_site_label_2
_geom_torsion_atom_site_label_3
_geom_torsion_atom_site_label_4
_geom_torsion
C14 Se1 C1 C6 83.0(3)
N1 Se1 C1 C6 176.3(3)
N2 Se1 C1 C6 0.7(3)
C14 Se1 C1 C2 -101.5(2)
N1 Se1 C1 C2 -8.2(2)
N2 Se1 C1 C2 176.2(2)
C6 C1 C2 C3 1.2(4)
Se1 C1 C2 C3 -174.5(2)
C6 C1 C2 C7 179.2(3)
Se1 C1 C2 C7 3.6(3)
C1 C2 C3 C4 -0.9(5)
C7 C2 C3 C4 -178.8(3)
C2 C3 C4 C5 -0.1(6)
C3 C4 C5 C6 0.9(6)
C2 C1 C6 C5 -0.3(5)
Se1 C1 C6 C5 174.7(2)
C4 C5 C6 C1 -0.7(5)
C3 C2 C7 O1 5.0(5)
C1 C2 C7 O1 -173.0(3)
C3 C2 C7 N1 -175.6(3)
C1 C2 C7 N1 6.4(4)
O1 C7 N1 C8 13.1(4)
C2 C7 N1 C8 -166.3(2)
O1 C7 N1 Se1 166.3(2)
C2 C7 N1 Se1 -13.1(3)
C14 Se1 N1 C7 113.3(2)
C1 Se1 N1 C7 12.5(2)
N2 Se1 N1 C7 62.6(10)
C14 Se1 N1 C8 -92.2(2)
C1 Se1 N1 C8 166.9(2)
N2 Se1 N1 C8 -143.0(9)
C7 N1 C8 C9 -84.1(4)
Se1 N1 C8 C9 123.3(3)
C7 N1 C8 C13 97.5(3)
Se1 N1 C8 C13 -55.1(3)
C13 C8 C9 C10 -1.2(5)
N1 C8 C9 C10 -179.6(3)
C8 C9 C10 C11 1.0(6)
C9 C10 C11 C12 -0.9(6)
C10 C11 C12 C13 0.9(6)
C11 C12 C13 C8 -1.2(6)
C9 C8 C13 C12 1.3(5)
N1 C8 C13 C12 179.7(3)
C1 Se1 C14 C15 -103.5(2)
N1 Se1 C14 C15 173.4(2)
N2 Se1 C14 C15 -11.0(2)
C1 Se1 C14 C19 77.6(3)
N1 Se1 C14 C19 -5.4(2)
N2 Se1 C14 C19 170.1(3)
C19 C14 C15 C16 2.3(4)
Se1 C14 C15 C16 -176.6(2)
C19 C14 C15 C20 -175.0(2)
Se1 C14 C15 C20 6.1(3)
C14 C15 C16 C17 -1.2(4)
C20 C15 C16 C17 176.0(3)
C15 C16 C17 C18 -1.0(5)
C16 C17 C18 C19 2.2(5)
C15 C14 C19 C18 -1.2(4)
Se1 C14 C19 C18 177.6(2)
C17 C18 C19 C14 -1.1(5)
C14 C15 C20 O2 -173.2(3)
C16 C15 C20 O2 9.6(4)
C14 C15 C20 N2 6.4(3)
C16 C15 C20 N2 -170.8(3)
O2 C20 N2 C21 4.6(5)
C15 C20 N2 C21 -175.0(2)
O2 C20 N2 Se1 164.3(2)
C15 C20 N2 Se1 -15.3(3)
C14 Se1 N2 C20 15.5(2)
C1 Se1 N2 C20 116.4(2)
N1 Se1 N2 C20 66.8(10)
C14 Se1 N2 C21 176.0(2)
C1 Se1 N2 C21 -83.1(2)
N1 Se1 N2 C21 -132.8(9)
C20 N2 C21 C26 -58.8(4)
Se1 N2 C21 C26 142.5(3)
C20 N2 C21 C22 123.0(3)
Se1 N2 C21 C22 -35.8(4)
C26 C21 C22 C23 -1.2(5)
N2 C21 C22 C23 177.1(3)
C21 C22 C23 C24 1.4(6)
C22 C23 C24 C25 -0.5(7)
C23 C24 C25 C26 -0.6(7)
C22 C21 C26 C25 0.1(6)
N2 C21 C26 C25 -178.1(3)
C24 C25 C26 C21 0.8(6)
